data_1559575
loop_
_publ_author_name
'Zheng, Handou'
'Zhong, Liu'
'Du, Cheng'
'Du, Wenbo'
'Cheung, Chi Shing'
'Ruan, Jingjing'
'Gao, Haiyang'

_publ_section_title
;
 Combining hydrogen bonding interactions with steric and electronic
 modifications for thermally robust \a-diimine palladium catalysts toward
 ethylene (co)polymerization
;
_journal_issue 1
_journal_name_full 'Catalysis Science &amp; Technology'
_journal_page_first 124
_journal_page_last 135
_journal_paper_doi 10.1039/D0CY01617A
_journal_volume 11
_journal_year 2021
_chemical_formula_moiety 'C41 H45 Cl I2 N2 Pd'
_chemical_formula_sum 'C41 H45 Cl I2 N2 Pd'
_chemical_formula_weight 961.44
_space_group_crystal_system monoclinic
_space_group_IT_number 14
_space_group_name_Hall '-P 2ybc'
_space_group_name_H-M_alt 'P 1 21/c 1'
_atom_sites_solution_hydrogens geom
_atom_sites_solution_primary iterative
_audit_creation_date 2020-03-17
_audit_creation_method
;
Olex2 1.2
(compiled 2016.09.09 svn.r3337 for OlexSys, GUI svn.r5227)
;
_audit_update_record
;
2020-08-04 deposited with the CCDC.	2020-10-27 downloaded from the CCDC.
;
_cell_angle_alpha 90
_cell_angle_beta 101.055(2)
_cell_angle_gamma 90
_cell_formula_units_Z 4
_cell_length_a 10.0308(2)
_cell_length_b 19.7307(4)
_cell_length_c 20.2309(4)
_cell_measurement_reflns_used 22788
_cell_measurement_temperature 150.00(10)
_cell_measurement_theta_max 27.3240
_cell_measurement_theta_min 3.6940
_cell_volume 3929.69(14)
_computing_cell_refinement 'CrysAlisPro 1.171.39.46 (Rigaku OD, 2018)'
_computing_data_collection 'CrysAlisPro 1.171.39.46 (Rigaku OD, 2018)'
_computing_data_reduction 'CrysAlisPro 1.171.39.46 (Rigaku OD, 2018)'
_computing_molecular_graphics 'Olex2 (Dolomanov et al., 2009)'
_computing_publication_material 'Olex2 (Dolomanov et al., 2009)'
_computing_structure_refinement 'ShelXL (Sheldrick, 2015)'
_computing_structure_solution 'olex2.solve (Bourhis et al., 2015)'
_diffrn_ambient_environment N~2~
_diffrn_ambient_temperature 150.00(10)
_diffrn_detector 'CCD plate'
_diffrn_detector_area_resol_mean 5.2913
_diffrn_detector_type AtlasS2
_diffrn_measured_fraction_theta_full 0.998
_diffrn_measured_fraction_theta_max 0.927
_diffrn_measurement_details
;
List of Runs (angles in degrees, time in seconds):

  # Type    Start    End  Width  t~exp~   \w     \q     \k     \f   Frames
#--------------------------------------------------------------------------
  1  \w    -20.00  48.00   1.00   37.50    --    7.28 -99.00 -30.00   68
  2  \w    -25.00  83.00   1.00   37.50    --    7.28  77.00 120.00  108
  3  \w    -17.00  82.00   1.00   37.50    --    7.28  38.00  30.00   99
  4  \w    -31.00  68.00   1.00   37.50    --   -6.11  38.00  90.00   99
  5  \w    -20.00  35.00   1.00   37.50    --   -6.11 -99.00-180.00   55
  6  \w    -67.00  32.00   1.00   37.50    --    7.28 -38.00   0.00   99
  7  \w    -67.00  18.00   1.00   37.50    --    7.28 -38.00-150.00   85
  8  \w     11.00  72.00   1.00   37.50    --    7.28-140.00-128.00   61
;
_diffrn_measurement_device 'four-circle diffractometer'
_diffrn_measurement_device_type 'SuperNova, Dual, Cu at home/near, AtlasS2'
_diffrn_measurement_method '\w scans'
_diffrn_orient_matrix_type 'CrysAlisPro convention (1999,Acta A55,543-557)'
_diffrn_orient_matrix_UB_11 0.0041853000
_diffrn_orient_matrix_UB_12 -0.0354074000
_diffrn_orient_matrix_UB_13 -0.0053239000
_diffrn_orient_matrix_UB_21 -0.0121182000
_diffrn_orient_matrix_UB_22 0.0054475000
_diffrn_orient_matrix_UB_23 -0.0352970000
_diffrn_orient_matrix_UB_31 0.0709071000
_diffrn_orient_matrix_UB_32 0.0030061000
_diffrn_orient_matrix_UB_33 0.0012386000
_diffrn_radiation_monochromator mirror
_diffrn_radiation_probe x-ray
_diffrn_radiation_type MoK\a
_diffrn_radiation_wavelength 0.71073
_diffrn_reflns_av_R_equivalents 0.0520
_diffrn_reflns_av_unetI/netI 0.0354
_diffrn_reflns_Laue_measured_fraction_full 0.998
_diffrn_reflns_Laue_measured_fraction_max 0.927
_diffrn_reflns_limit_h_max 12
_diffrn_reflns_limit_h_min -13
_diffrn_reflns_limit_k_max 25
_diffrn_reflns_limit_k_min -24
_diffrn_reflns_limit_l_max 26
_diffrn_reflns_limit_l_min -24
_diffrn_reflns_number 68625
_diffrn_reflns_point_group_measured_fraction_full 0.998
_diffrn_reflns_point_group_measured_fraction_max 0.927
_diffrn_reflns_theta_full 25.242
_diffrn_reflns_theta_max 27.966
_diffrn_reflns_theta_min 3.181
_diffrn_source 'micro-focus sealed X-ray tube'
_diffrn_source_type 'SuperNova (Mo) X-ray Source'
_exptl_absorpt_coefficient_mu 2.141
_exptl_absorpt_correction_T_max 1.00000
_exptl_absorpt_correction_T_min 0.56481
_exptl_absorpt_correction_type multi-scan
_exptl_absorpt_process_details
;
CrysAlisPro 1.171.39.46 (Rigaku Oxford Diffraction, 2018)
Empirical absorption correction using spherical harmonics,
 implemented in SCALE3 ABSPACK scaling algorithm.
;
_exptl_crystal_colour orange
_exptl_crystal_colour_primary orange
_exptl_crystal_density_diffrn 1.625
_exptl_crystal_description needle
_exptl_crystal_F_000 1896
_exptl_crystal_size_max 0.32
_exptl_crystal_size_mid 0.045
_exptl_crystal_size_min 0.03
_refine_diff_density_max 2.030
_refine_diff_density_min -1.570
_refine_diff_density_rms 0.113
_refine_ls_extinction_method none
_refine_ls_goodness_of_fit_ref 1.056
_refine_ls_hydrogen_treatment constr
_refine_ls_matrix_type full
_refine_ls_number_parameters 440
_refine_ls_number_reflns 8763
_refine_ls_number_restraints 24
_refine_ls_restrained_S_all 1.056
_refine_ls_R_factor_all 0.0638
_refine_ls_R_factor_gt 0.0447
_refine_ls_shift/su_max 0.001
_refine_ls_shift/su_mean 0.000
_refine_ls_structure_factor_coef Fsqd
_refine_ls_weighting_details 'w=1/[\s^2^(Fo^2^)+(0.0370P)^2^+12.6467P] where P=(Fo^2^+2Fc^2^)/3'
_refine_ls_weighting_scheme calc
_refine_ls_wR_factor_gt 0.0927
_refine_ls_wR_factor_ref 0.1004
_reflns_Friedel_coverage 0.000
_reflns_number_gt 7037
_reflns_number_total 8763
_reflns_threshold_expression 'I > 2\s(I)'
_cod_data_source_file d0cy01617a2.cif
_cod_data_source_block 19030706
_cod_depositor_comments 'Adding full bibliography for 1559569--1559575.cif.'
_cod_database_code 1559575
_chemical_oxdiff_formula CHNPdClI
_chemical_oxdiff_usercomment Pd-I
_shelx_space_group_comment
;
The symmetry employed for this shelxl refinement is uniquely defined
by the following loop, which should always be used as a source of
symmetry information in preference to the above space-group names.
They are only intended as comments.
;
_reflns_odcompleteness_completeness 99.69
_reflns_odcompleteness_iscentric 1
_reflns_odcompleteness_theta 24.06
_olex2_refinement_description
;
1. Fixed Uiso
 At 1.2 times of:
  All C(H) groups
 At 1.5 times of:
  All C(H,H,H) groups
2. Uiso/Uaniso restraints and constraints
Uanis(C1) \\sim Ueq, Uanis(Cl1A) \\sim Ueq: with sigma of 0.01 and sigma for
terminal atoms of 0.02
Uanis(C1A) \\sim Ueq, Uanis(Cl1) \\sim Ueq: with sigma of 0.01 and sigma for
terminal atoms of 0.02
Uanis(C1) = Uanis(Cl1A)
Uanis(C1A) = Uanis(Cl1)
3. Others
 Fixed Sof: C1A(0.35) H1AA(0.35) H1AB(0.35) H1AC(0.35) Cl1A(0.35) C1(0.65)
 H1A(0.65) H1B(0.65) H1C(0.65) Cl1(0.65)
4.a Ternary CH refined with riding coordinates:
 C5(H5), C10(H10), C21(H21), C22(H22), C28(H28), C31(H31)
4.b Aromatic/amide H refined with riding coordinates:
 C14(H14), C15(H15), C17(H17), C19(H19), C20(H20), C24(H24), C26(H26),
 C27(H27), C29(H29), C30(H30), C32(H32), C33(H33)
4.c Idealised Me refined as rotating group:
 C1A(H1AA,H1AB,H1AC), C34(H34A,H34B,H34C), C35(H35A,H35B,H35C), C36(H36A,H36B,
 H36C), C37(H37A,H37B,H37C), C38(H38A,H38B,H38C), C39(H39A,H39B,H39C), C40(H40A,
 H40B,H40C), C41(H41A,H41B,H41C), C1(H1A,H1B,H1C)
;
_shelx_shelxl_version_number 2014/7
_olex2_submission_special_instructions 'No special instructions were received'
_oxdiff_exptl_absorpt_empirical_details
;
Empirical correction (ABSPACK) includes:
- Absorption correction using spherical harmonics
- Frame scaling
;
_oxdiff_exptl_absorpt_empirical_full_max 1.537
_oxdiff_exptl_absorpt_empirical_full_min 0.556

loop_
_space_group_symop_operation_xyz
'x, y, z'
'-x, y+1/2, -z+1/2'
'-x, -y, -z'
'x, -y-1/2, z-1/2'

loop_
_atom_site_label
_atom_site_type_symbol
_atom_site_fract_x
_atom_site_fract_y
_atom_site_fract_z
_atom_site_U_iso_or_equiv
_atom_site_adp_type
_atom_site_occupancy
_atom_site_site_symmetry_order
_atom_site_calc_flag
_atom_site_refinement_flags_posn
_atom_site_refinement_flags_adp
_atom_site_refinement_flags_occupancy
_atom_site_disorder_assembly
_atom_site_disorder_group
I1 I 0.64062(3) 0.34225(2) 0.55377(2) 0.03958(10) Uani 1 1 d . . . . .
I2 I 0.01338(3) 0.54354(2) 0.30681(2) 0.04640(11) Uani 1 1 d . . . . .
Pd1 Pd 0.31975(4) 0.23893(2) 0.23031(2) 0.02941(10) Uani 1 1 d . . . . .
C1A C 0.269(4) 0.2436(15) 0.1268(15) 0.0656(8) Uani 0.35 1 d . U P A 2
H1AA H 0.3493 0.2523 0.1088 0.098 Uiso 0.35 1 calc GR . P A 2
H1AB H 0.2047 0.2795 0.1138 0.098 Uiso 0.35 1 calc GR . P A 2
H1AC H 0.2298 0.2013 0.1096 0.098 Uiso 0.35 1 calc GR . P A 2
Cl1A Cl 0.3622(7) 0.1284(3) 0.2214(3) 0.0439(11) Uani 0.35 1 d . U P A 2
N1 N 0.3749(3) 0.25362(16) 0.33526(15) 0.0191(7) Uani 1 1 d . . . . .
N2 N 0.2733(3) 0.34381(16) 0.23927(15) 0.0205(7) Uani 1 1 d . . . . .
C2 C 0.2246(4) 0.37647(19) 0.42551(17) 0.0176(7) Uani 1 1 d . . . . .
C3 C 0.4268(4) 0.44863(18) 0.37544(18) 0.0174(7) Uani 1 1 d . . . . .
C4 C 0.4638(4) 0.40055(19) 0.42692(18) 0.0175(7) Uani 1 1 d . . . . .
C5 C 0.3617(4) 0.34319(18) 0.42392(18) 0.0185(8) Uani 1 1 d . . . . .
H5 H 0.3880 0.3096 0.4597 0.022 Uiso 1 1 calc R . . . .
C6 C 0.4362(4) 0.20450(18) 0.38504(18) 0.0192(8) Uani 1 1 d . . . . .
C7 C 0.3489(4) 0.31331(19) 0.35382(18) 0.0172(7) Uani 1 1 d . . . . .
C8 C 0.1882(4) 0.42675(19) 0.37624(18) 0.0186(8) Uani 1 1 d . . . . .
C9 C 0.5815(4) 0.4111(2) 0.47464(19) 0.0236(9) Uani 1 1 d . . . . .
C10 C 0.2902(4) 0.43440(19) 0.33012(18) 0.0186(8) Uani 1 1 d . . . . .
H10 H 0.2640 0.4692 0.2956 0.022 Uiso 1 1 calc R . . . .
C11 C 0.2991(4) 0.36405(19) 0.30059(18) 0.0167(7) Uani 1 1 d . . . . .
C12 C 0.2276(4) 0.3913(2) 0.18610(18) 0.0217(8) Uani 1 1 d . . . . .
C13 C 0.3547(4) 0.1686(2) 0.4218(2) 0.0237(8) Uani 1 1 d . . . . .
C14 C 0.5064(4) 0.5049(2) 0.3705(2) 0.0261(9) Uani 1 1 d . . . . .
H14 H 0.4822 0.5357 0.3354 0.031 Uiso 1 1 calc R . . . .
C15 C 0.6602(4) 0.4682(2) 0.4710(2) 0.0264(9) Uani 1 1 d . . . . .
H15 H 0.7379 0.4755 0.5036 0.032 Uiso 1 1 calc R . . . .
C16 C 0.5755(4) 0.1937(2) 0.3919(2) 0.0268(9) Uani 1 1 d . . . . .
C17 C 0.6236(4) 0.5144(2) 0.4191(2) 0.0306(10) Uani 1 1 d . . . . .
H17 H 0.6778 0.5522 0.4167 0.037 Uiso 1 1 calc R . . . .
C18 C 0.0704(4) 0.4644(2) 0.3754(2) 0.0266(9) Uani 1 1 d . . . . .
C19 C 0.4198(5) 0.1233(2) 0.4696(2) 0.0325(10) Uani 1 1 d . . . . .
H19 H 0.3690 0.0985 0.4951 0.039 Uiso 1 1 calc R . . . .
C20 C 0.1426(4) 0.3619(2) 0.4714(2) 0.0278(9) Uani 1 1 d . . . . .
H20 H 0.1661 0.3281 0.5035 0.033 Uiso 1 1 calc R . . . .
C21 C 0.6612(5) 0.2282(3) 0.3470(2) 0.0374(11) Uani 1 1 d . . . . .
H21 H 0.5996 0.2525 0.3114 0.045 Uiso 1 1 calc R . . . .
C22 C 0.2011(5) 0.1759(2) 0.4069(2) 0.0336(10) Uani 1 1 d . . . . .
H22 H 0.1813 0.2232 0.3937 0.040 Uiso 1 1 calc R . . . .
C23 C 0.3214(5) 0.4341(2) 0.1652(2) 0.0297(9) Uani 1 1 d . . . . .
C24 C 0.6346(5) 0.1483(2) 0.4419(2) 0.0339(10) Uani 1 1 d . . . . .
H24 H 0.7279 0.1411 0.4492 0.041 Uiso 1 1 calc R . . . .
C25 C 0.0908(4) 0.3890(2) 0.1553(2) 0.0283(9) Uani 1 1 d . . . . .
C26 C 0.5592(5) 0.1143(2) 0.4802(2) 0.0355(11) Uani 1 1 d . . . . .
H26 H 0.6014 0.0848 0.5136 0.043 Uiso 1 1 calc R . . . .
C27 C 0.0241(4) 0.3994(3) 0.4682(2) 0.0363(11) Uani 1 1 d . . . . .
H27 H -0.0328 0.3900 0.4984 0.044 Uiso 1 1 calc R . . . .
C28 C -0.0033(5) 0.3354(3) 0.1742(2) 0.0415(12) Uani 1 1 d . . . . .
H28 H 0.0527 0.2958 0.1902 0.050 Uiso 1 1 calc R . . . .
C29 C 0.0456(5) 0.4383(3) 0.1071(2) 0.0413(12) Uani 1 1 d . . . . .
H29 H -0.0460 0.4399 0.0873 0.050 Uiso 1 1 calc R . . . .
C30 C -0.0107(4) 0.4502(3) 0.4214(2) 0.0358(11) Uani 1 1 d . . . . .
H30 H -0.0896 0.4751 0.4208 0.043 Uiso 1 1 calc R . . . .
C31 C 0.4728(5) 0.4272(3) 0.1928(2) 0.0387(11) Uani 1 1 d . . . . .
H31 H 0.4855 0.4250 0.2421 0.046 Uiso 1 1 calc R . . . .
C32 C 0.1322(6) 0.4844(3) 0.0880(2) 0.0478(14) Uani 1 1 d . . . . .
H32 H 0.0992 0.5177 0.0566 0.057 Uiso 1 1 calc R . . . .
C33 C 0.2693(6) 0.4815(2) 0.1157(2) 0.0419(12) Uani 1 1 d . . . . .
H33 H 0.3282 0.5119 0.1010 0.050 Uiso 1 1 calc R . . . .
C34 C 0.1347(6) 0.1623(3) 0.4662(3) 0.0483(13) Uani 1 1 d . . . . .
H34A H 0.1424 0.1150 0.4774 0.072 Uiso 1 1 calc GR . . . .
H34B H 0.0405 0.1746 0.4551 0.072 Uiso 1 1 calc GR . . . .
H34C H 0.1789 0.1885 0.5041 0.072 Uiso 1 1 calc GR . . . .
C35 C 0.5297(5) 0.3616(3) 0.1686(3) 0.0459(13) Uani 1 1 d . . . . .
H35A H 0.4811 0.3235 0.1816 0.069 Uiso 1 1 calc GR . . . .
H35B H 0.6242 0.3576 0.1884 0.069 Uiso 1 1 calc GR . . . .
H35C H 0.5193 0.3626 0.1204 0.069 Uiso 1 1 calc GR . . . .
C36 C -0.0710(6) 0.3580(4) 0.2314(3) 0.0593(17) Uani 1 1 d . . . . .
H36A H -0.0033 0.3639 0.2715 0.089 Uiso 1 1 calc GR . . . .
H36B H -0.1351 0.3242 0.2392 0.089 Uiso 1 1 calc GR . . . .
H36C H -0.1174 0.4001 0.2197 0.089 Uiso 1 1 calc GR . . . .
C37 C 0.7597(6) 0.2794(3) 0.3856(3) 0.0594(16) Uani 1 1 d . . . . .
H37A H 0.7096 0.3153 0.4016 0.089 Uiso 1 1 calc GR . . . .
H37B H 0.8154 0.2978 0.3563 0.089 Uiso 1 1 calc GR . . . .
H37C H 0.8162 0.2574 0.4231 0.089 Uiso 1 1 calc GR . . . .
C38 C -0.1110(6) 0.3121(4) 0.1146(3) 0.0680(19) Uani 1 1 d . . . . .
H38A H -0.1715 0.3490 0.0994 0.102 Uiso 1 1 calc GR . . . .
H38B H -0.1614 0.2751 0.1283 0.102 Uiso 1 1 calc GR . . . .
H38C H -0.0676 0.2977 0.0786 0.102 Uiso 1 1 calc GR . . . .
C39 C 0.7393(7) 0.1759(3) 0.3136(3) 0.0672(19) Uani 1 1 d . . . . .
H39A H 0.8110 0.1569 0.3467 0.101 Uiso 1 1 calc GR . . . .
H39B H 0.7774 0.1975 0.2789 0.101 Uiso 1 1 calc GR . . . .
H39C H 0.6786 0.1405 0.2941 0.101 Uiso 1 1 calc GR . . . .
C40 C 0.1397(6) 0.1328(4) 0.3473(3) 0.074(2) Uani 1 1 d . . . . .
H40A H 0.1829 0.1429 0.3101 0.111 Uiso 1 1 calc GR . . . .
H40B H 0.0443 0.1422 0.3350 0.111 Uiso 1 1 calc GR . . . .
H40C H 0.1528 0.0857 0.3590 0.111 Uiso 1 1 calc GR . . . .
C41 C 0.5556(7) 0.4868(3) 0.1749(4) 0.0684(19) Uani 1 1 d . . . . .
H41A H 0.5540 0.4868 0.1273 0.103 Uiso 1 1 calc GR . . . .
H41B H 0.6477 0.4829 0.1988 0.103 Uiso 1 1 calc GR . . . .
H41C H 0.5172 0.5284 0.1874 0.103 Uiso 1 1 calc GR . . . .
C1 C 0.3929(17) 0.1434(7) 0.2312(9) 0.0439(11) Uani 0.65 1 d . U P A 1
H1A H 0.3213 0.1132 0.2112 0.066 Uiso 0.65 1 calc GR . P A 1
H1B H 0.4273 0.1297 0.2768 0.066 Uiso 0.65 1 calc GR . P A 1
H1C H 0.4647 0.1418 0.2060 0.066 Uiso 0.65 1 calc GR . P A 1
Cl1 Cl 0.2526(5) 0.22584(15) 0.11898(16) 0.0656(8) Uani 0.65 1 d . U P A 1

loop_
_atom_site_aniso_label
_atom_site_aniso_U_11
_atom_site_aniso_U_22
_atom_site_aniso_U_33
_atom_site_aniso_U_23
_atom_site_aniso_U_13
_atom_site_aniso_U_12
I1 0.04285(18) 0.04276(19) 0.02501(16) -0.00226(12) -0.01386(12) 0.01822(14)
I2 0.04225(19) 0.0432(2) 0.0478(2) 0.00866(15) -0.00642(15) 0.02284(15)
Pd1 0.0435(2) 0.02423(17) 0.01851(16) -0.00643(12) 0.00082(14) 0.00472(14)
C1A 0.109(2) 0.053(2) 0.0243(12) -0.0162(11) -0.0151(12) 0.0163(17)
Cl1A 0.064(3) 0.024(3) 0.041(2) -0.0117(18) 0.000(2) 0.007(2)
N1 0.0216(16) 0.0189(17) 0.0148(15) -0.0002(12) -0.0015(12) 0.0004(13)
N2 0.0221(16) 0.0238(17) 0.0151(16) 0.0000(13) 0.0027(13) 0.0021(13)
C2 0.0195(18) 0.0193(19) 0.0120(17) -0.0037(14) -0.0021(14) -0.0010(15)
C3 0.0204(18) 0.0180(19) 0.0138(17) -0.0033(14) 0.0032(14) 0.0017(15)
C4 0.0169(18) 0.0191(19) 0.0166(18) -0.0052(14) 0.0038(14) 0.0056(14)
C5 0.024(2) 0.0153(18) 0.0146(18) -0.0008(14) -0.0015(15) 0.0018(15)
C6 0.027(2) 0.0131(18) 0.0155(18) -0.0040(14) -0.0004(15) 0.0051(15)
C7 0.0179(18) 0.0174(19) 0.0148(17) 0.0001(14) -0.0008(14) -0.0007(14)
C8 0.0201(19) 0.0207(19) 0.0130(17) -0.0045(14) -0.0018(14) -0.0002(15)
C9 0.021(2) 0.028(2) 0.021(2) -0.0070(16) 0.0006(16) 0.0103(16)
C10 0.0235(19) 0.0172(18) 0.0148(18) 0.0011(14) 0.0028(15) 0.0027(15)
C11 0.0152(17) 0.0198(19) 0.0145(18) -0.0020(14) 0.0016(14) 0.0003(14)
C12 0.030(2) 0.023(2) 0.0103(17) -0.0023(15) 0.0003(15) 0.0045(16)
C13 0.032(2) 0.019(2) 0.0190(19) -0.0039(15) 0.0021(16) -0.0009(16)
C14 0.032(2) 0.023(2) 0.026(2) -0.0034(17) 0.0120(18) -0.0001(17)
C15 0.0162(19) 0.033(2) 0.029(2) -0.0163(18) 0.0012(16) -0.0001(17)
C16 0.027(2) 0.029(2) 0.024(2) -0.0036(17) 0.0031(17) 0.0035(17)
C17 0.024(2) 0.031(2) 0.040(3) -0.014(2) 0.0128(19) -0.0062(18)
C18 0.021(2) 0.031(2) 0.024(2) -0.0032(17) -0.0034(16) 0.0041(17)
C19 0.049(3) 0.027(2) 0.021(2) 0.0038(17) 0.0064(19) 0.001(2)
C20 0.030(2) 0.034(2) 0.020(2) 0.0008(17) 0.0056(17) -0.0063(18)
C21 0.029(2) 0.046(3) 0.038(3) 0.004(2) 0.008(2) 0.003(2)
C22 0.032(2) 0.039(3) 0.031(2) 0.001(2) 0.0074(19) -0.004(2)
C23 0.042(3) 0.032(2) 0.0145(19) -0.0034(17) 0.0062(18) -0.0016(19)
C24 0.030(2) 0.036(3) 0.033(2) -0.003(2) -0.0003(19) 0.0140(19)
C25 0.032(2) 0.033(2) 0.017(2) -0.0050(17) -0.0022(17) 0.0054(18)
C26 0.049(3) 0.030(2) 0.025(2) 0.0075(18) 0.001(2) 0.015(2)
C27 0.026(2) 0.054(3) 0.032(2) -0.008(2) 0.0140(19) -0.008(2)
C28 0.033(3) 0.055(3) 0.032(3) -0.009(2) -0.007(2) -0.008(2)
C29 0.041(3) 0.048(3) 0.029(2) -0.001(2) -0.010(2) 0.018(2)
C30 0.021(2) 0.048(3) 0.038(3) -0.009(2) 0.0059(19) 0.0063(19)
C31 0.037(3) 0.057(3) 0.023(2) -0.002(2) 0.009(2) -0.010(2)
C32 0.074(4) 0.041(3) 0.025(2) 0.009(2) -0.002(2) 0.016(3)
C33 0.073(4) 0.030(3) 0.024(2) 0.0008(19) 0.012(2) -0.008(2)
C34 0.047(3) 0.060(4) 0.043(3) -0.002(3) 0.020(2) -0.006(3)
C35 0.039(3) 0.055(3) 0.046(3) 0.003(2) 0.015(2) 0.005(2)
C36 0.047(3) 0.092(5) 0.040(3) -0.019(3) 0.010(3) -0.029(3)
C37 0.064(4) 0.055(4) 0.069(4) -0.018(3) 0.036(3) -0.019(3)
C38 0.054(4) 0.101(5) 0.045(3) -0.025(3) -0.001(3) -0.034(4)
C39 0.080(5) 0.067(4) 0.070(4) -0.018(3) 0.050(4) -0.009(3)
C40 0.035(3) 0.127(6) 0.059(4) -0.044(4) 0.008(3) -0.021(4)
C41 0.059(4) 0.059(4) 0.094(5) -0.020(4) 0.031(4) -0.024(3)
C1 0.064(3) 0.024(3) 0.041(2) -0.0117(18) 0.000(2) 0.007(2)
Cl1 0.109(2) 0.053(2) 0.0243(12) -0.0162(11) -0.0151(12) 0.0163(17)

loop_
_atom_type_symbol
_atom_type_description
_atom_type_scat_dispersion_real
_atom_type_scat_dispersion_imag
_atom_type_scat_source
C C 0.0033 0.0016 'International Tables Vol C Tables 4.2.6.8 and 6.1.1.4'
H H 0.0000 0.0000 'International Tables Vol C Tables 4.2.6.8 and 6.1.1.4'
Cl Cl 0.1484 0.1585 'International Tables Vol C Tables 4.2.6.8 and 6.1.1.4'
I I -0.4742 1.8119 'International Tables Vol C Tables 4.2.6.8 and 6.1.1.4'
N N 0.0061 0.0033 'International Tables Vol C Tables 4.2.6.8 and 6.1.1.4'
Pd Pd -0.9988 1.0072 'International Tables Vol C Tables 4.2.6.8 and 6.1.1.4'

loop_
_geom_angle_atom_site_label_1
_geom_angle_atom_site_label_2
_geom_angle_atom_site_label_3
_geom_angle
_geom_angle_site_symmetry_1
_geom_angle_site_symmetry_3
_geom_angle_publ_flag
C1A Pd1 Cl1A 88.6(9) . . ?
C1A Pd1 N1 169.5(8) . . ?
C1A Pd1 N2 91.6(9) . . ?
N1 Pd1 Cl1A 101.43(19) . . ?
N1 Pd1 N2 78.52(12) . . ?
N1 Pd1 Cl1 177.46(14) . . ?
N2 Pd1 Cl1A 178.3(2) . . ?
N2 Pd1 Cl1 99.71(12) . . ?
C1 Pd1 N1 95.4(5) . . ?
C1 Pd1 N2 170.8(4) . . ?
C1 Pd1 Cl1 86.6(5) . . ?
Pd1 C1A H1AA 109.5 . . ?
Pd1 C1A H1AB 109.5 . . ?
Pd1 C1A H1AC 109.5 . . ?
H1AA C1A H1AB 109.5 . . ?
H1AA C1A H1AC 109.5 . . ?
H1AB C1A H1AC 109.5 . . ?
C6 N1 Pd1 127.1(2) . . ?
C7 N1 Pd1 113.2(2) . . ?
C7 N1 C6 119.7(3) . . ?
C11 N2 Pd1 112.2(3) . . ?
C11 N2 C12 119.9(3) . . ?
C12 N2 Pd1 127.8(2) . . ?
C8 C2 C5 113.6(3) . . ?
C20 C2 C5 125.3(3) . . ?
C20 C2 C8 121.1(4) . . ?
C4 C3 C10 113.7(3) . . ?
C14 C3 C4 121.5(4) . . ?
C14 C3 C10 124.8(3) . . ?
C3 C4 C5 113.2(3) . . ?
C9 C4 C3 118.8(4) . . ?
C9 C4 C5 128.0(4) . . ?
C2 C5 H5 113.0 . . ?
C4 C5 C2 106.3(3) . . ?
C4 C5 H5 113.0 . . ?
C7 C5 C2 105.7(3) . . ?
C7 C5 C4 105.2(3) . . ?
C7 C5 H5 113.0 . . ?
C13 C6 N1 119.7(3) . . ?
C16 C6 N1 117.1(3) . . ?
C16 C6 C13 123.1(4) . . ?
N1 C7 C5 130.3(3) . . ?
N1 C7 C11 117.9(3) . . ?
C11 C7 C5 111.8(3) . . ?
C2 C8 C10 113.1(3) . . ?
C18 C8 C2 119.3(4) . . ?
C18 C8 C10 127.6(4) . . ?
C4 C9 I1 120.8(3) . . ?
C15 C9 I1 119.1(3) . . ?
C15 C9 C4 120.1(4) . . ?
C3 C10 H10 112.8 . . ?
C8 C10 C3 106.4(3) . . ?
C8 C10 H10 112.8 . . ?
C8 C10 C11 104.3(3) . . ?
C11 C10 C3 107.0(3) . . ?
C11 C10 H10 112.8 . . ?
N2 C11 C7 118.0(3) . . ?
N2 C11 C10 130.4(3) . . ?
C7 C11 C10 111.5(3) . . ?
C23 C12 N2 119.2(4) . . ?
C23 C12 C25 123.3(4) . . ?
C25 C12 N2 117.4(4) . . ?
C6 C13 C22 121.4(4) . . ?
C19 C13 C6 116.9(4) . . ?
C19 C13 C22 121.6(4) . . ?
C3 C14 H14 120.7 . . ?
C3 C14 C17 118.6(4) . . ?
C17 C14 H14 120.7 . . ?
C9 C15 H15 119.9 . . ?
C9 C15 C17 120.3(4) . . ?
C17 C15 H15 119.9 . . ?
C6 C16 C21 122.7(4) . . ?
C6 C16 C24 116.7(4) . . ?
C24 C16 C21 120.5(4) . . ?
C14 C17 H17 119.6 . . ?
C15 C17 C14 120.7(4) . . ?
C15 C17 H17 119.6 . . ?
C8 C18 I2 121.9(3) . . ?
C30 C18 I2 118.5(3) . . ?
C30 C18 C8 119.6(4) . . ?
C13 C19 H19 119.4 . . ?
C26 C19 C13 121.1(4) . . ?
C26 C19 H19 119.4 . . ?
C2 C20 H20 120.9 . . ?
C2 C20 C27 118.2(4) . . ?
C27 C20 H20 120.9 . . ?
C16 C21 H21 108.0 . . ?
C16 C21 C39 110.9(4) . . ?
C37 C21 C16 112.2(4) . . ?
C37 C21 H21 108.0 . . ?
C37 C21 C39 109.7(4) . . ?
C39 C21 H21 108.0 . . ?
C13 C22 H22 106.8 . . ?
C34 C22 C13 114.4(4) . . ?
C34 C22 H22 106.8 . . ?
C34 C22 C40 111.2(4) . . ?
C40 C22 C13 110.4(4) . . ?
C40 C22 H22 106.8 . . ?
C12 C23 C31 121.4(4) . . ?
C12 C23 C33 116.3(4) . . ?
C33 C23 C31 122.3(4) . . ?
C16 C24 H24 119.2 . . ?
C26 C24 C16 121.6(4) . . ?
C26 C24 H24 119.2 . . ?
C12 C25 C28 121.1(4) . . ?
C29 C25 C12 116.8(4) . . ?
C29 C25 C28 122.1(4) . . ?
C19 C26 H26 119.8 . . ?
C24 C26 C19 120.3(4) . . ?
C24 C26 H26 119.8 . . ?
C20 C27 H27 119.4 . . ?
C30 C27 C20 121.3(4) . . ?
C30 C27 H27 119.4 . . ?
C25 C28 H28 107.1 . . ?
C25 C28 C36 112.3(4) . . ?
C25 C28 C38 113.0(4) . . ?
C36 C28 H28 107.1 . . ?
C36 C28 C38 109.8(4) . . ?
C38 C28 H28 107.1 . . ?
C25 C29 H29 119.1 . . ?
C32 C29 C25 121.7(5) . . ?
C32 C29 H29 119.1 . . ?
C18 C30 H30 119.7 . . ?
C27 C30 C18 120.6(4) . . ?
C27 C30 H30 119.7 . . ?
C23 C31 H31 107.7 . . ?
C23 C31 C35 111.4(4) . . ?
C23 C31 C41 113.2(5) . . ?
C35 C31 H31 107.7 . . ?
C41 C31 H31 107.7 . . ?
C41 C31 C35 108.8(4) . . ?
C29 C32 H32 120.1 . . ?
C29 C32 C33 119.7(4) . . ?
C33 C32 H32 120.1 . . ?
C23 C33 H33 119.2 . . ?
C32 C33 C23 121.7(5) . . ?
C32 C33 H33 119.2 . . ?
C22 C34 H34A 109.5 . . ?
C22 C34 H34B 109.5 . . ?
C22 C34 H34C 109.5 . . ?
H34A C34 H34B 109.5 . . ?
H34A C34 H34C 109.5 . . ?
H34B C34 H34C 109.5 . . ?
C31 C35 H35A 109.5 . . ?
C31 C35 H35B 109.5 . . ?
C31 C35 H35C 109.5 . . ?
H35A C35 H35B 109.5 . . ?
H35A C35 H35C 109.5 . . ?
H35B C35 H35C 109.5 . . ?
C28 C36 H36A 109.5 . . ?
C28 C36 H36B 109.5 . . ?
C28 C36 H36C 109.5 . . ?
H36A C36 H36B 109.5 . . ?
H36A C36 H36C 109.5 . . ?
H36B C36 H36C 109.5 . . ?
C21 C37 H37A 109.5 . . ?
C21 C37 H37B 109.5 . . ?
C21 C37 H37C 109.5 . . ?
H37A C37 H37B 109.5 . . ?
H37A C37 H37C 109.5 . . ?
H37B C37 H37C 109.5 . . ?
C28 C38 H38A 109.5 . . ?
C28 C38 H38B 109.5 . . ?
C28 C38 H38C 109.5 . . ?
H38A C38 H38B 109.5 . . ?
H38A C38 H38C 109.5 . . ?
H38B C38 H38C 109.5 . . ?
C21 C39 H39A 109.5 . . ?
C21 C39 H39B 109.5 . . ?
C21 C39 H39C 109.5 . . ?
H39A C39 H39B 109.5 . . ?
H39A C39 H39C 109.5 . . ?
H39B C39 H39C 109.5 . . ?
C22 C40 H40A 109.5 . . ?
C22 C40 H40B 109.5 . . ?
C22 C40 H40C 109.5 . . ?
H40A C40 H40B 109.5 . . ?
H40A C40 H40C 109.5 . . ?
H40B C40 H40C 109.5 . . ?
C31 C41 H41A 109.5 . . ?
C31 C41 H41B 109.5 . . ?
C31 C41 H41C 109.5 . . ?
H41A C41 H41B 109.5 . . ?
H41A C41 H41C 109.5 . . ?
H41B C41 H41C 109.5 . . ?
Pd1 C1 H1A 109.5 . . ?
Pd1 C1 H1B 109.5 . . ?
Pd1 C1 H1C 109.5 . . ?
H1A C1 H1B 109.5 . . ?
H1A C1 H1C 109.5 . . ?
H1B C1 H1C 109.5 . . ?

loop_
_geom_bond_atom_site_label_1
_geom_bond_atom_site_label_2
_geom_bond_distance
_geom_bond_site_symmetry_2
_geom_bond_publ_flag
I1 C9 2.096(4) . ?
I2 C18 2.096(4) . ?
Pd1 C1A 2.06(3) . ?
Pd1 Cl1A 2.236(6) . ?
Pd1 N1 2.109(3) . ?
Pd1 N2 2.137(3) . ?
Pd1 C1 2.022(16) . ?
Pd1 Cl1 2.239(3) . ?
C1A H1AA 0.9600 . ?
C1A H1AB 0.9600 . ?
C1A H1AC 0.9600 . ?
N1 C6 1.447(5) . ?
N1 C7 1.278(5) . ?
N2 C11 1.281(5) . ?
N2 C12 1.434(5) . ?
C2 C5 1.530(5) . ?
C2 C8 1.404(5) . ?
C2 C20 1.383(6) . ?
C3 C4 1.405(5) . ?
C3 C10 1.521(5) . ?
C3 C14 1.382(6) . ?
C4 C5 1.519(5) . ?
C4 C9 1.390(5) . ?
C5 H5 0.9800 . ?
C5 C7 1.518(5) . ?
C6 C13 1.398(6) . ?
C6 C16 1.394(6) . ?
C7 C11 1.485(5) . ?
C8 C10 1.519(5) . ?
C8 C18 1.392(5) . ?
C9 C15 1.385(6) . ?
C10 H10 0.9800 . ?
C10 C11 1.520(5) . ?
C12 C23 1.390(6) . ?
C12 C25 1.395(6) . ?
C13 C19 1.387(6) . ?
C13 C22 1.519(6) . ?
C14 H14 0.9300 . ?
C14 C17 1.394(6) . ?
C15 H15 0.9300 . ?
C15 C17 1.387(6) . ?
C16 C21 1.526(6) . ?
C16 C24 1.395(6) . ?
C17 H17 0.9300 . ?
C18 C30 1.377(6) . ?
C19 H19 0.9300 . ?
C19 C26 1.384(7) . ?
C20 H20 0.9300 . ?
C20 C27 1.391(6) . ?
C21 H21 0.9800 . ?
C21 C37 1.518(7) . ?
C21 C39 1.530(7) . ?
C22 H22 0.9800 . ?
C22 C34 1.504(6) . ?
C22 C40 1.507(7) . ?
C23 C31 1.520(7) . ?
C23 C33 1.396(6) . ?
C24 H24 0.9300 . ?
C24 C26 1.360(7) . ?
C25 C28 1.515(7) . ?
C25 C29 1.390(6) . ?
C26 H26 0.9300 . ?
C27 H27 0.9300 . ?
C27 C30 1.377(7) . ?
C28 H28 0.9800 . ?
C28 C36 1.516(7) . ?
C28 C38 1.527(7) . ?
C29 H29 0.9300 . ?
C29 C32 1.362(8) . ?
C30 H30 0.9300 . ?
C31 H31 0.9800 . ?
C31 C35 1.532(7) . ?
C31 C41 1.524(8) . ?
C32 H32 0.9300 . ?
C32 C33 1.383(8) . ?
C33 H33 0.9300 . ?
C34 H34A 0.9600 . ?
C34 H34B 0.9600 . ?
C34 H34C 0.9600 . ?
C35 H35A 0.9600 . ?
C35 H35B 0.9600 . ?
C35 H35C 0.9600 . ?
C36 H36A 0.9600 . ?
C36 H36B 0.9600 . ?
C36 H36C 0.9600 . ?
C37 H37A 0.9600 . ?
C37 H37B 0.9600 . ?
C37 H37C 0.9600 . ?
C38 H38A 0.9600 . ?
C38 H38B 0.9600 . ?
C38 H38C 0.9600 . ?
C39 H39A 0.9600 . ?
C39 H39B 0.9600 . ?
C39 H39C 0.9600 . ?
C40 H40A 0.9600 . ?
C40 H40B 0.9600 . ?
C40 H40C 0.9600 . ?
C41 H41A 0.9600 . ?
C41 H41B 0.9600 . ?
C41 H41C 0.9600 . ?
C1 H1A 0.9600 . ?
C1 H1B 0.9600 . ?
C1 H1C 0.9600 . ?

loop_
_geom_torsion_atom_site_label_1
_geom_torsion_atom_site_label_2
_geom_torsion_atom_site_label_3
_geom_torsion_atom_site_label_4
_geom_torsion
_geom_torsion_site_symmetry_1
_geom_torsion_site_symmetry_2
_geom_torsion_site_symmetry_3
_geom_torsion_site_symmetry_4
_geom_torsion_publ_flag
I1 C9 C15 C17 179.9(3) . . . . ?
I2 C18 C30 C27 -178.8(3) . . . . ?
Pd1 N1 C6 C13 -98.2(4) . . . . ?
Pd1 N1 C6 C16 79.3(4) . . . . ?
Pd1 N1 C7 C5 174.6(3) . . . . ?
Pd1 N1 C7 C11 -6.1(4) . . . . ?
Pd1 N2 C11 C7 -2.7(4) . . . . ?
Pd1 N2 C11 C10 175.9(3) . . . . ?
Pd1 N2 C12 C23 -97.7(4) . . . . ?
Pd1 N2 C12 C25 78.6(4) . . . . ?
N1 C6 C13 C19 -178.7(3) . . . . ?
N1 C6 C13 C22 4.8(5) . . . . ?
N1 C6 C16 C21 -3.3(6) . . . . ?
N1 C6 C16 C24 177.5(3) . . . . ?
N1 C7 C11 N2 6.2(5) . . . . ?
N1 C7 C11 C10 -172.6(3) . . . . ?
N2 C12 C23 C31 5.7(6) . . . . ?
N2 C12 C23 C33 -176.7(4) . . . . ?
N2 C12 C25 C28 -4.0(6) . . . . ?
N2 C12 C25 C29 175.6(4) . . . . ?
C2 C5 C7 N1 -129.0(4) . . . . ?
C2 C5 C7 C11 51.7(4) . . . . ?
C2 C8 C10 C3 -56.3(4) . . . . ?
C2 C8 C10 C11 56.6(4) . . . . ?
C2 C8 C18 I2 176.9(3) . . . . ?
C2 C8 C18 C30 -2.2(6) . . . . ?
C2 C20 C27 C30 -0.8(7) . . . . ?
C3 C4 C5 C2 -55.9(4) . . . . ?
C3 C4 C5 C7 56.0(4) . . . . ?
C3 C4 C9 I1 178.9(3) . . . . ?
C3 C4 C9 C15 0.1(5) . . . . ?
C3 C10 C11 N2 -127.5(4) . . . . ?
C3 C10 C11 C7 51.1(4) . . . . ?
C3 C14 C17 C15 0.6(6) . . . . ?
C4 C3 C10 C8 53.5(4) . . . . ?
C4 C3 C10 C11 -57.6(4) . . . . ?
C4 C3 C14 C17 -1.9(6) . . . . ?
C4 C5 C7 N1 118.7(4) . . . . ?
C4 C5 C7 C11 -60.5(4) . . . . ?
C4 C9 C15 C17 -1.3(6) . . . . ?
C5 C2 C8 C10 2.8(4) . . . . ?
C5 C2 C8 C18 -175.4(3) . . . . ?
C5 C2 C20 C27 176.6(4) . . . . ?
C5 C4 C9 I1 1.6(5) . . . . ?
C5 C4 C9 C15 -177.2(3) . . . . ?
C5 C7 C11 N2 -174.5(3) . . . . ?
C5 C7 C11 C10 6.7(4) . . . . ?
C6 N1 C7 C5 -5.3(6) . . . . ?
C6 N1 C7 C11 173.9(3) . . . . ?
C6 C13 C19 C26 -0.1(6) . . . . ?
C6 C13 C22 C34 -153.0(4) . . . . ?
C6 C13 C22 C40 80.7(6) . . . . ?
C6 C16 C21 C37 111.5(5) . . . . ?
C6 C16 C21 C39 -125.4(5) . . . . ?
C6 C16 C24 C26 2.6(6) . . . . ?
C7 N1 C6 C13 81.7(5) . . . . ?
C7 N1 C6 C16 -100.7(4) . . . . ?
C8 C2 C5 C4 53.0(4) . . . . ?
C8 C2 C5 C7 -58.5(4) . . . . ?
C8 C2 C20 C27 -1.2(6) . . . . ?
C8 C10 C11 N2 120.0(4) . . . . ?
C8 C10 C11 C7 -61.4(4) . . . . ?
C8 C18 C30 C27 0.3(7) . . . . ?
C9 C4 C5 C2 121.5(4) . . . . ?
C9 C4 C5 C7 -126.6(4) . . . . ?
C9 C15 C17 C14 1.0(6) . . . . ?
C10 C3 C4 C5 2.6(4) . . . . ?
C10 C3 C4 C9 -175.1(3) . . . . ?
C10 C3 C14 C17 174.4(4) . . . . ?
C10 C8 C18 I2 -1.0(6) . . . . ?
C10 C8 C18 C30 179.9(4) . . . . ?
C11 N2 C12 C23 77.8(5) . . . . ?
C11 N2 C12 C25 -106.0(4) . . . . ?
C12 N2 C11 C7 -178.8(3) . . . . ?
C12 N2 C11 C10 -0.2(6) . . . . ?
C12 C23 C31 C35 68.7(5) . . . . ?
C12 C23 C31 C41 -168.3(4) . . . . ?
C12 C23 C33 C32 -1.6(7) . . . . ?
C12 C25 C28 C36 90.0(6) . . . . ?
C12 C25 C28 C38 -145.2(5) . . . . ?
C12 C25 C29 C32 3.6(7) . . . . ?
C13 C6 C16 C21 174.1(4) . . . . ?
C13 C6 C16 C24 -5.1(6) . . . . ?
C13 C19 C26 C24 -2.2(7) . . . . ?
C14 C3 C4 C5 179.2(3) . . . . ?
C14 C3 C4 C9 1.6(5) . . . . ?
C14 C3 C10 C8 -123.0(4) . . . . ?
C14 C3 C10 C11 125.9(4) . . . . ?
C16 C6 C13 C19 3.9(6) . . . . ?
C16 C6 C13 C22 -172.6(4) . . . . ?
C16 C24 C26 C19 0.9(7) . . . . ?
C18 C8 C10 C3 121.8(4) . . . . ?
C18 C8 C10 C11 -125.3(4) . . . . ?
C19 C13 C22 C34 30.7(6) . . . . ?
C19 C13 C22 C40 -95.6(6) . . . . ?
C20 C2 C5 C4 -124.9(4) . . . . ?
C20 C2 C5 C7 123.6(4) . . . . ?
C20 C2 C8 C10 -179.2(3) . . . . ?
C20 C2 C8 C18 2.6(6) . . . . ?
C20 C27 C30 C18 1.2(7) . . . . ?
C21 C16 C24 C26 -176.6(4) . . . . ?
C22 C13 C19 C26 176.3(4) . . . . ?
C23 C12 C25 C28 172.1(4) . . . . ?
C23 C12 C25 C29 -8.3(6) . . . . ?
C24 C16 C21 C37 -69.3(6) . . . . ?
C24 C16 C21 C39 53.7(6) . . . . ?
C25 C12 C23 C31 -170.3(4) . . . . ?
C25 C12 C23 C33 7.3(6) . . . . ?
C25 C29 C32 C33 1.7(8) . . . . ?
C28 C25 C29 C32 -176.8(5) . . . . ?
C29 C25 C28 C36 -89.6(5) . . . . ?
C29 C25 C28 C38 35.2(7) . . . . ?
C29 C32 C33 C23 -2.7(8) . . . . ?
C31 C23 C33 C32 175.9(4) . . . . ?
C33 C23 C31 C35 -108.7(5) . . . . ?
C33 C23 C31 C41 14.3(6) . . . . ?
